data_4126007
loop_
_publ_author_name
'Filatov, Mikhail A.'
'Karuthedath, Safakath'
'Polestshuk, Pavel M.'
'Savoie, Huguette'
'Flanagan, Keith J.'
'Sy, Cindy'
'Sitte, Elisabeth'
'Telitchko, Maxime'
'Laquai, Fr\'ed\'eric'
'Boyle, Ross W.'
'Senge, Mathias O.'

_publ_section_title
;
 Generation of Triplet Excited States via Photoinduced Electron Transfer
 in meso-anthra-BODIPY: Fluorogenic Response toward Singlet Oxygen in
 Solution and in Vitro.
;
_journal_issue 18
_journal_name_full 'Journal of the American Chemical Society'
_journal_page_first 6282
_journal_page_last 6285
_journal_paper_doi 10.1021/jacs.7b00551
_journal_volume 139
_journal_year 2017
_chemical_formula_moiety 'C26 H21 B F2 N2 O4, C H4 O'
_chemical_formula_sum 'C27 H25 B F2 N2 O5'
_chemical_formula_weight 506.30
_chemical_name_common BAD2-TE
_space_group_crystal_system triclinic
_space_group_IT_number 2
_space_group_name_Hall '-P 1'
_space_group_name_H-M_alt 'P -1'
_symmetry_space_group_name_Hall '-P 1'
_symmetry_space_group_name_H-M 'P -1'
_atom_sites_solution_hydrogens mixed
_atom_sites_solution_primary direct
_audit_creation_date 2017-01-03
_audit_creation_method
;
Olex2 1.2
(compiled 2016.11.30 svn.r3356 for OlexSys, GUI svn.r5269)
;
_cell_angle_alpha 80.269(2)
_cell_angle_beta 83.793(2)
_cell_angle_gamma 70.715(2)
_cell_formula_units_Z 2
_cell_length_a 6.3949(3)
_cell_length_b 9.4233(5)
_cell_length_c 20.1050(10)
_cell_measurement_reflns_used 9648
_cell_measurement_temperature 100
_cell_measurement_theta_max 27.679
_cell_measurement_theta_min 2.663
_cell_volume 1125.33(10)
_computing_cell_refinement 'SAINT v8.37A (Bruker, 2015)'
_computing_data_collection 'APEX 3 (Bruker, 2015)'
_computing_data_reduction 'SAINT v8.37A (Bruker, 2015)'
_computing_molecular_graphics 'Olex2 (Dolomanov et al., 2009)'
_computing_publication_material 'Olex2 (Dolomanov et al., 2009)'
_computing_structure_refinement 'XL (Sheldrick, 2008)'
_computing_structure_solution 'XT (Sheldrick, 2015)'
_diffrn_ambient_temperature 99.99
_diffrn_detector 'Bruker D8 Quest ECO'
_diffrn_detector_area_resol_mean 5.12
_diffrn_detector_type 'CCD area detector'
_diffrn_measured_fraction_theta_full 0.998
_diffrn_measured_fraction_theta_max 0.978
_diffrn_measurement_device 'DUO Kappa diffractometer'
_diffrn_measurement_device_type 'Bruker D8 QUEST Eco'
_diffrn_radiation_monochromator graphite
_diffrn_radiation_probe x-ray
_diffrn_radiation_type MoK\a
_diffrn_radiation_wavelength 0.71073
_diffrn_reflns_av_R_equivalents 0.0494
_diffrn_reflns_av_unetI/netI 0.0421
_diffrn_reflns_Laue_measured_fraction_full 0.998
_diffrn_reflns_Laue_measured_fraction_max 0.978
_diffrn_reflns_limit_h_max 8
_diffrn_reflns_limit_h_min -8
_diffrn_reflns_limit_k_max 12
_diffrn_reflns_limit_k_min -12
_diffrn_reflns_limit_l_max 26
_diffrn_reflns_limit_l_min -26
_diffrn_reflns_number 24467
_diffrn_reflns_point_group_measured_fraction_full 0.998
_diffrn_reflns_point_group_measured_fraction_max 0.978
_diffrn_reflns_theta_full 26.000
_diffrn_reflns_theta_max 27.695
_diffrn_reflns_theta_min 2.662
_diffrn_source 'standard sealed x-ray tube'
_diffrn_source_target Mok\a
_diffrn_standards_number 0
_exptl_absorpt_coefficient_mu 0.113
_exptl_absorpt_correction_T_max 0.7456
_exptl_absorpt_correction_T_min 0.7073
_exptl_absorpt_correction_type multi-scan
_exptl_absorpt_process_details
;
SADABS-2014/5 (Bruker,2014/5) was used for absorption correction.
wR2(int) was 0.0609 before and 0.0531 after correction.
The Ratio of minimum to maximum transmission is 0.9486.
The \l/2 correction factor is 0.00150.
;
_exptl_crystal_colour 'clear light orange'
_exptl_crystal_colour_lustre clear
_exptl_crystal_colour_modifier light
_exptl_crystal_colour_primary orange
_exptl_crystal_density_diffrn 1.494
_exptl_crystal_description block
_exptl_crystal_F_000 528
_exptl_crystal_recrystallization_method 'The material was recrystallised from methanol by slow evaporation'
_exptl_crystal_size_max 0.5
_exptl_crystal_size_mid 0.12
_exptl_crystal_size_min 0.09
_refine_diff_density_max 0.351
_refine_diff_density_min -0.479
_refine_diff_density_rms 0.061
_refine_ls_extinction_method none
_refine_ls_goodness_of_fit_ref 1.036
_refine_ls_hydrogen_treatment mixed
_refine_ls_matrix_type full
_refine_ls_number_parameters 425
_refine_ls_number_reflns 5164
_refine_ls_number_restraints 1
_refine_ls_restrained_S_all 1.037
_refine_ls_R_factor_all 0.0762
_refine_ls_R_factor_gt 0.0481
_refine_ls_shift/su_max 0.000
_refine_ls_shift/su_mean 0.000
_refine_ls_structure_factor_coef Fsqd
_refine_ls_weighting_details 'w=1/[\s^2^(Fo^2^)+(0.0448P)^2^+0.9471P] where P=(Fo^2^+2Fc^2^)/3'
_refine_ls_weighting_scheme calc
_refine_ls_wR_factor_gt 0.1052
_refine_ls_wR_factor_ref 0.1164
_reflns_Friedel_coverage 0.000
_reflns_number_gt 3827
_reflns_number_total 5164
_reflns_threshold_expression 'I > 2\s(I)'
_cod_data_source_file ja7b00551_si_005.cif
_cod_data_source_block kjf126a
_cod_depositor_comments 'Adding full bibliography for 4126005--4126007.cif.'
_cod_database_code 4126007
_shelx_space_group_comment
;
The symmetry employed for this shelxl refinement is uniquely defined
by the following loop, which should always be used as a source of
symmetry information in preference to the above space-group names.
They are only intended as comments.
;
_olex2_refinement_description
;
1. Fixed Uiso
 At 1.5 times of:
  All C(H,H,H) groups
2. Restrained distances
 O36-H36
 0.89 with sigma of 0.01
3. Others
 Sof(H29D)=Sof(H29E)=Sof(H29F)=1-FVAR(1)
 Sof(H29A)=Sof(H29B)=Sof(H29C)=FVAR(1)
4.a Idealised Me refined as rotating group:
 C29(H29A,H29B,H29C), C37(H37A,H37B,H37C)
;
_shelx_shelxl_version_number 2014/7
_olex2_diffrn_ambient_temperature_device 'Oxford Cryosystems'
_olex2_exptl_crystal_mounting_method 'The crystal was mounted on a MITIGEN micromount with oil'
_olex2_submission_special_instructions 'No special instructions were received'

loop_
_space_group_symop_operation_xyz
'x, y, z'
'-x, -y, -z'

loop_
_atom_site_label
_atom_site_type_symbol
_atom_site_fract_x
_atom_site_fract_y
_atom_site_fract_z
_atom_site_U_iso_or_equiv
_atom_site_adp_type
_atom_site_occupancy
_atom_site_site_symmetry_order
_atom_site_calc_flag
_atom_site_refinement_flags_posn
_atom_site_refinement_flags_occupancy
_atom_site_disorder_assembly
_atom_site_disorder_group
B12 B 0.0489(3) 0.7976(2) 0.41854(10) 0.0131(4) Uani 1 1 d . . . .
C2 C -0.1917(3) 0.6191(2) 0.42993(9) 0.0152(4) Uani 1 1 d . . . .
C3 C -0.2249(3) 0.5146(2) 0.39281(10) 0.0175(4) Uani 1 1 d . . . .
H3 H -0.323(4) 0.456(3) 0.4079(11) 0.024(6) Uiso 1 1 d . . . .
C4 C -0.0909(3) 0.5120(2) 0.33470(10) 0.0161(4) Uani 1 1 d . . . .
H4 H -0.077(4) 0.456(3) 0.2998(12) 0.023(6) Uiso 1 1 d . . . .
C5 C 0.0269(3) 0.6145(2) 0.33629(9) 0.0134(4) Uani 1 1 d . . . .
C6 C 0.1929(3) 0.6488(2) 0.29280(9) 0.0131(4) Uani 1 1 d . . . .
C7 C 0.2935(3) 0.7509(2) 0.30656(9) 0.0135(4) Uani 1 1 d . . . .
C8 C 0.4640(3) 0.8016(2) 0.27045(10) 0.0162(4) Uani 1 1 d . . . .
H8 H 0.542(4) 0.768(2) 0.2297(11) 0.020(6) Uiso 1 1 d . . . .
C9 C 0.4956(3) 0.9061(2) 0.30519(10) 0.0177(4) Uani 1 1 d . . . .
H9 H 0.607(4) 0.967(2) 0.2898(11) 0.022(6) Uiso 1 1 d . . . .
C10 C 0.3456(3) 0.9207(2) 0.36208(9) 0.0153(4) Uani 1 1 d . . . .
C30 C 0.3079(3) 1.0251(2) 0.41302(10) 0.0187(4) Uani 1 1 d . . . .
H30A H 0.196(5) 1.123(3) 0.3987(14) 0.045(8) Uiso 1 1 d . . . .
H30B H 0.439(4) 1.046(3) 0.4185(13) 0.036(7) Uiso 1 1 d . . . .
H30C H 0.257(4) 0.986(3) 0.4549(12) 0.027(6) Uiso 1 1 d . . . .
C29 C -0.2978(3) 0.6584(2) 0.49670(10) 0.0182(4) Uani 1 1 d . . . .
H29A H -0.4495 0.7205 0.4914 0.027 Uiso 0.51(4) 1 calc GR P A 1
H29B H -0.2198 0.7130 0.5149 0.027 Uiso 0.51(4) 1 calc GR P A 1
H29C H -0.2926 0.5669 0.5269 0.027 Uiso 0.51(4) 1 calc GR P A 1
H29D H -0.421(9) 0.626(6) 0.510(2) 0.024(14) Uiso 0.49(4) 1 d . P A 2
H29E H -0.199(7) 0.630(6) 0.532(2) 0.017(13) Uiso 0.49(4) 1 d . P A 2
H29F H -0.352(10) 0.767(7) 0.500(3) 0.038(16) Uiso 0.49(4) 1 d . P A 2
C15 C 0.2783(3) 0.5734(2) 0.23085(9) 0.0136(4) Uani 1 1 d . . . .
C16 C 0.4884(3) 0.4440(2) 0.23793(9) 0.0146(4) Uani 1 1 d . . . .
C17 C 0.5261(3) 0.3489(2) 0.29978(10) 0.0163(4) Uani 1 1 d . . . .
H17 H 0.417(4) 0.369(2) 0.3358(11) 0.021(6) Uiso 1 1 d . . . .
C18 C 0.7179(3) 0.2254(2) 0.30842(10) 0.0188(4) Uani 1 1 d . . . .
H18 H 0.741(3) 0.162(2) 0.3522(11) 0.017(5) Uiso 1 1 d . . . .
C19 C 0.8758(3) 0.1972(2) 0.25523(10) 0.0199(4) Uani 1 1 d . . . .
H19 H 1.016(4) 0.116(3) 0.2594(11) 0.021(6) Uiso 1 1 d . . . .
C20 C 0.8405(3) 0.2912(2) 0.19343(10) 0.0176(4) Uani 1 1 d . . . .
H20 H 0.951(3) 0.276(2) 0.1589(10) 0.013(5) Uiso 1 1 d . . . .
C21 C 0.6444(3) 0.4139(2) 0.18335(9) 0.0144(4) Uani 1 1 d . . . .
C22 C 0.6043(3) 0.5059(2) 0.11461(9) 0.0160(4) Uani 1 1 d . . . .
C23 C 0.3875(3) 0.6302(2) 0.10400(9) 0.0160(4) Uani 1 1 d . . . .
C24 C 0.3797(4) 0.7575(2) 0.04698(10) 0.0215(4) Uani 1 1 d . . . .
H24 H 0.517(4) 0.754(3) 0.0209(12) 0.029(6) Uiso 1 1 d . . . .
C25 C 0.2120(4) 0.9072(2) 0.04647(10) 0.0249(5) Uani 1 1 d . . . .
H25 H 0.250(4) 0.995(3) 0.0212(12) 0.028(6) Uiso 1 1 d . . . .
C26 C 0.0419(4) 0.9373(2) 0.10361(11) 0.0250(5) Uani 1 1 d . . . .
H26 H -0.025(4) 1.042(3) 0.1120(11) 0.023(6) Uiso 1 1 d . . . .
C27 C 0.0507(3) 0.8184(2) 0.16135(10) 0.0190(4) Uani 1 1 d . . . .
H27 H -0.027(3) 0.844(2) 0.2020(11) 0.018(5) Uiso 1 1 d . . . .
C28 C 0.2193(3) 0.6642(2) 0.16346(9) 0.0152(4) Uani 1 1 d . . . .
C35 C 0.8055(3) 0.5041(3) 0.06831(10) 0.0207(4) Uani 1 1 d . . . .
H35A H 0.895(4) 0.402(3) 0.0614(12) 0.034(7) Uiso 1 1 d . . . .
H35B H 0.895(4) 0.552(3) 0.0867(12) 0.031(6) Uiso 1 1 d . . . .
H35C H 0.765(4) 0.558(3) 0.0235(13) 0.034(7) Uiso 1 1 d . . . .
F14 F -0.12328(17) 0.93116(12) 0.42464(5) 0.0182(2) Uani 1 1 d . . . .
F13 F 0.14639(18) 0.73985(12) 0.47997(5) 0.0180(2) Uani 1 1 d . . . .
N1 N -0.0402(2) 0.67937(17) 0.39591(7) 0.0127(3) Uani 1 1 d . . . .
N11 N 0.2253(2) 0.82577(17) 0.36315(7) 0.0127(3) Uani 1 1 d . . . .
O31 O 0.1188(2) 0.54852(15) 0.19183(6) 0.0174(3) Uani 1 1 d . . . .
O32 O -0.1124(2) 0.85142(18) 0.11184(8) 0.0295(4) Uani 1 1 d . . . .
O33 O 0.1935(3) 0.80148(18) 0.00517(7) 0.0318(4) Uani 1 1 d . . . .
O34 O 0.4230(2) 0.48584(15) 0.08217(6) 0.0181(3) Uani 1 1 d . . . .
C37 C 0.4237(4) 0.1239(3) 0.14350(17) 0.0503(8) Uani 1 1 d . . . .
H37A H 0.5769 0.1149 0.1322 0.075 Uiso 1 1 calc GR . . .
H37B H 0.4046 0.0260 0.1468 0.075 Uiso 1 1 calc GR . . .
H37C H 0.3793 0.1616 0.1860 0.075 Uiso 1 1 calc GR . . .
O36 O 0.2952(3) 0.2229(2) 0.09398(8) 0.0354(4) Uani 1 1 d D . . .
H36 H 0.324(6) 0.312(2) 0.0924(19) 0.087(13) Uiso 1 1 d D . . .

loop_
_atom_site_aniso_label
_atom_site_aniso_U_11
_atom_site_aniso_U_22
_atom_site_aniso_U_33
_atom_site_aniso_U_23
_atom_site_aniso_U_13
_atom_site_aniso_U_12
B12 0.0130(9) 0.0140(10) 0.0118(10) -0.0006(8) -0.0008(8) -0.0044(8)
C2 0.0132(8) 0.0175(9) 0.0145(9) 0.0019(7) -0.0028(7) -0.0058(7)
C3 0.0188(9) 0.0208(10) 0.0158(9) 0.0009(7) -0.0014(8) -0.0117(8)
C4 0.0193(9) 0.0180(10) 0.0133(9) -0.0023(7) -0.0019(7) -0.0086(8)
C5 0.0147(9) 0.0142(9) 0.0102(8) 0.0010(7) -0.0025(7) -0.0040(7)
C6 0.0138(8) 0.0128(9) 0.0111(8) 0.0009(7) -0.0038(7) -0.0024(7)
C7 0.0153(9) 0.0135(9) 0.0113(8) -0.0010(7) -0.0005(7) -0.0044(7)
C8 0.0172(9) 0.0172(9) 0.0137(9) -0.0016(7) 0.0020(8) -0.0058(8)
C9 0.0188(9) 0.0180(10) 0.0180(10) -0.0019(7) 0.0006(8) -0.0089(8)
C10 0.0162(9) 0.0153(9) 0.0149(9) -0.0011(7) -0.0010(7) -0.0063(7)
C30 0.0212(10) 0.0201(11) 0.0185(10) -0.0070(8) 0.0008(8) -0.0101(9)
C29 0.0158(9) 0.0249(11) 0.0146(10) -0.0012(8) 0.0022(8) -0.0092(8)
C15 0.0171(9) 0.0162(9) 0.0103(8) -0.0017(7) -0.0006(7) -0.0092(7)
C16 0.0181(9) 0.0135(9) 0.0147(9) -0.0026(7) -0.0029(7) -0.0076(7)
C17 0.0202(9) 0.0173(10) 0.0138(9) -0.0017(7) -0.0014(8) -0.0092(8)
C18 0.0261(10) 0.0147(9) 0.0169(10) 0.0032(8) -0.0062(8) -0.0093(8)
C19 0.0198(10) 0.0150(10) 0.0243(11) -0.0016(8) -0.0051(8) -0.0042(8)
C20 0.0183(9) 0.0181(10) 0.0167(10) -0.0053(8) 0.0013(8) -0.0056(8)
C21 0.0180(9) 0.0138(9) 0.0126(9) -0.0022(7) -0.0020(7) -0.0061(7)
C22 0.0194(9) 0.0161(9) 0.0127(9) -0.0035(7) -0.0012(7) -0.0054(8)
C23 0.0193(9) 0.0178(10) 0.0109(9) -0.0027(7) -0.0012(7) -0.0054(8)
C24 0.0250(11) 0.0223(11) 0.0125(9) -0.0005(8) 0.0011(8) -0.0031(9)
C25 0.0348(12) 0.0196(11) 0.0169(10) 0.0019(8) -0.0017(9) -0.0065(9)
C26 0.0315(12) 0.0183(11) 0.0208(11) -0.0011(8) -0.0041(9) -0.0020(9)
C27 0.0193(10) 0.0230(10) 0.0126(9) -0.0034(8) -0.0023(8) -0.0031(8)
C28 0.0170(9) 0.0169(9) 0.0126(9) -0.0013(7) -0.0018(7) -0.0066(8)
C35 0.0218(10) 0.0263(11) 0.0123(10) -0.0016(8) 0.0005(8) -0.0066(9)
F14 0.0171(5) 0.0151(6) 0.0207(6) -0.0036(4) 0.0030(4) -0.0037(4)
F13 0.0220(6) 0.0226(6) 0.0113(5) 0.0007(4) -0.0039(4) -0.0103(5)
N1 0.0132(7) 0.0149(8) 0.0101(7) 0.0000(6) -0.0009(6) -0.0053(6)
N11 0.0150(7) 0.0139(8) 0.0106(7) -0.0017(6) -0.0015(6) -0.0061(6)
O31 0.0203(7) 0.0218(7) 0.0140(7) -0.0021(5) -0.0030(5) -0.0114(6)
O32 0.0264(8) 0.0330(9) 0.0266(8) 0.0015(7) -0.0106(7) -0.0059(7)
O33 0.0451(10) 0.0264(8) 0.0177(8) -0.0012(6) -0.0126(7) -0.0006(7)
O34 0.0216(7) 0.0189(7) 0.0148(7) -0.0059(5) -0.0031(5) -0.0054(6)
C37 0.0373(15) 0.0282(14) 0.083(2) 0.0005(14) -0.0174(15) -0.0065(12)
O36 0.0389(9) 0.0379(10) 0.0312(9) -0.0032(8) 0.0024(7) -0.0169(8)

loop_
_atom_type_symbol
_atom_type_description
_atom_type_scat_dispersion_real
_atom_type_scat_dispersion_imag
_atom_type_scat_source
C C 0.0033 0.0016 'International Tables Vol C Tables 4.2.6.8 and 6.1.1.4'
H H 0.0000 0.0000 'International Tables Vol C Tables 4.2.6.8 and 6.1.1.4'
B B 0.0013 0.0007 'International Tables Vol C Tables 4.2.6.8 and 6.1.1.4'
F F 0.0171 0.0103 'International Tables Vol C Tables 4.2.6.8 and 6.1.1.4'
N N 0.0061 0.0033 'International Tables Vol C Tables 4.2.6.8 and 6.1.1.4'
O O 0.0106 0.0060 'International Tables Vol C Tables 4.2.6.8 and 6.1.1.4'

loop_
_geom_angle_atom_site_label_1
_geom_angle_atom_site_label_2
_geom_angle_atom_site_label_3
_geom_angle
F14 B12 F13 109.76(15)
F14 B12 N1 109.95(15)
F14 B12 N11 110.58(15)
F13 B12 N1 109.92(15)
F13 B12 N11 109.86(14)
N11 B12 N1 106.72(14)
C3 C2 C29 127.44(16)
N1 C2 C3 109.31(16)
N1 C2 C29 123.23(17)
C2 C3 H3 123.7(14)
C4 C3 C2 107.84(16)
C4 C3 H3 128.4(14)
C3 C4 H4 128.5(14)
C3 C4 C5 107.07(17)
C5 C4 H4 124.5(14)
C6 C5 C4 131.29(17)
C6 C5 N1 120.47(16)
N1 C5 C4 108.13(15)
C5 C6 C7 121.09(17)
C5 C6 C15 121.59(16)
C7 C6 C15 117.27(15)
C6 C7 C8 130.93(17)
N11 C7 C6 121.17(16)
N11 C7 C8 107.89(15)
C7 C8 H8 125.6(13)
C9 C8 C7 107.11(17)
C9 C8 H8 127.3(13)
C8 C9 H9 125.2(12)
C8 C9 C10 107.98(16)
C10 C9 H9 126.8(12)
C9 C10 C30 128.29(17)
N11 C10 C9 108.92(16)
N11 C10 C30 122.73(17)
C10 C30 H30A 110.9(16)
C10 C30 H30B 111.1(16)
C10 C30 H30C 112.0(14)
H30A C30 H30B 107(2)
H30A C30 H30C 107(2)
H30B C30 H30C 109(2)
C2 C29 H29A 109.5
C2 C29 H29B 109.5
C2 C29 H29C 109.5
C2 C29 H29D 114(3)
C2 C29 H29E 115(3)
C2 C29 H29F 115(3)
H29A C29 H29B 109.5
H29A C29 H29C 109.5
H29B C29 H29C 109.5
H29D C29 H29E 110(4)
H29D C29 H29F 104(4)
H29E C29 H29F 96(4)
C16 C15 C6 115.34(15)
C16 C15 C28 120.22(16)
C28 C15 C6 118.61(16)
O31 C15 C6 117.89(15)
O31 C15 C16 113.60(15)
O31 C15 C28 59.07(11)
C17 C16 C15 118.93(17)
C17 C16 C21 119.89(17)
C21 C16 C15 121.15(16)
C16 C17 H17 118.7(13)
C18 C17 C16 120.98(18)
C18 C17 H17 120.3(13)
C17 C18 H18 119.5(13)
C19 C18 C17 119.47(18)
C19 C18 H18 121.0(13)
C18 C19 H19 122.7(13)
C18 C19 C20 120.11(18)
C20 C19 H19 117.2(13)
C19 C20 H20 119.8(13)
C19 C20 C21 121.03(18)
C21 C20 H20 119.1(13)
C16 C21 C20 118.45(17)
C16 C21 C22 121.94(17)
C20 C21 C22 119.59(16)
C21 C22 C35 116.74(16)
C23 C22 C21 118.62(16)
C23 C22 C35 121.43(16)
O34 C22 C21 112.94(14)
O34 C22 C23 58.00(11)
O34 C22 C35 114.02(15)
C22 C23 C24 117.84(16)
C22 C23 C28 119.41(15)
C24 C23 C28 117.49(16)
O34 C23 C22 59.93(11)
O34 C23 C24 113.96(15)
O34 C23 C28 114.75(15)
C23 C24 H24 116.9(14)
C25 C24 C23 122.03(18)
C25 C24 H24 116.5(14)
O33 C24 C23 115.83(17)
O33 C24 H24 112.4(14)
O33 C24 C25 59.53(13)
C24 C25 H25 117.7(14)
C24 C25 C26 120.02(18)
C26 C25 H25 116.8(14)
O33 C25 C24 59.41(13)
O33 C25 H25 114.7(14)
O33 C25 C26 115.17(18)
C25 C26 H26 117.6(13)
C27 C26 C25 119.43(18)
C27 C26 H26 117.1(13)
O32 C26 C25 115.78(18)
O32 C26 H26 114.1(13)
O32 C26 C27 59.35(13)
C26 C27 H27 119.6(13)
C26 C27 C28 121.90(18)
C28 C27 H27 117.0(13)
O32 C27 C26 59.90(13)
O32 C27 H27 106.8(13)
O32 C27 C28 114.16(16)
C15 C28 C23 118.36(16)
C15 C28 C27 117.97(16)
C27 C28 C23 119.02(16)
O31 C28 C15 59.16(11)
O31 C28 C23 117.10(15)
O31 C28 C27 110.29(15)
C22 C35 H35A 111.9(15)
C22 C35 H35B 109.9(14)
C22 C35 H35C 111.6(14)
H35A C35 H35B 110(2)
H35A C35 H35C 106(2)
H35B C35 H35C 108(2)
C2 N1 B12 126.84(15)
C2 N1 C5 107.65(15)
C5 N1 B12 125.50(14)
C7 N11 B12 124.89(14)
C10 N11 B12 126.97(15)
C10 N11 C7 108.10(15)
C28 O31 C15 61.77(11)
C27 O32 C26 60.75(13)
C24 O33 C25 61.06(13)
C23 O34 C22 62.07(11)
H37A C37 H37B 109.5
H37A C37 H37C 109.5
H37B C37 H37C 109.5
O36 C37 H37A 109.5
O36 C37 H37B 109.5
O36 C37 H37C 109.5
C37 O36 H36 105(2)

loop_
_geom_bond_atom_site_label_1
_geom_bond_atom_site_label_2
_geom_bond_distance
B12 F14 1.386(2)
B12 F13 1.387(2)
B12 N1 1.555(2)
B12 N11 1.552(2)
C2 C3 1.411(3)
C2 C29 1.485(3)
C2 N1 1.348(2)
C3 H3 0.96(2)
C3 C4 1.371(3)
C4 H4 0.93(2)
C4 C5 1.414(2)
C5 C6 1.388(2)
C5 N1 1.399(2)
C6 C7 1.398(2)
C6 C15 1.500(3)
C7 C8 1.414(2)
C7 N11 1.394(2)
C8 H8 0.96(2)
C8 C9 1.376(3)
C9 H9 1.05(2)
C9 C10 1.406(3)
C10 C30 1.485(3)
C10 N11 1.356(2)
C30 H30A 0.98(3)
C30 H30B 0.95(3)
C30 H30C 0.93(2)
C29 H29A 0.9600
C29 H29B 0.9600
C29 H29C 0.9600
C29 H29D 0.94(5)
C29 H29E 0.95(5)
C29 H29F 0.98(6)
C15 C16 1.487(3)
C15 C28 1.489(2)
C15 O31 1.451(2)
C16 C17 1.398(3)
C16 C21 1.400(3)
C17 H17 0.95(2)
C17 C18 1.387(3)
C18 H18 0.97(2)
C18 C19 1.385(3)
C19 H19 0.97(2)
C19 C20 1.391(3)
C20 H20 0.93(2)
C20 C21 1.403(3)
C21 C22 1.501(2)
C22 C23 1.499(3)
C22 C35 1.501(3)
C22 O34 1.468(2)
C23 C24 1.505(3)
C23 C28 1.521(3)
C23 O34 1.439(2)
C24 H24 0.97(2)
C24 C25 1.462(3)
C24 O33 1.439(3)
C25 H25 0.99(2)
C25 C26 1.490(3)
C25 O33 1.440(3)
C26 H26 0.97(2)
C26 C27 1.463(3)
C26 O32 1.450(3)
C27 H27 0.93(2)
C27 C28 1.494(3)
C27 O32 1.442(2)
C28 O31 1.449(2)
C35 H35A 0.97(3)
C35 H35B 0.97(2)
C35 H35C 0.97(3)
C37 H37A 0.9600
C37 H37B 0.9600
C37 H37C 0.9600
C37 O36 1.376(3)
O36 H36 0.913(10)

loop_
_geom_hbond_atom_site_label_D
_geom_hbond_atom_site_label_H
_geom_hbond_atom_site_label_A
_geom_hbond_distance_DH
_geom_hbond_distance_HA
_geom_hbond_distance_DA
_geom_hbond_angle_DHA
_geom_hbond_site_symmetry_A
C4 H4 O31 0.93(2) 2.56(2) 3.051(2) 113.8(16) .
C29 H29B F13 0.96 2.45 3.149(2) 129.3 .
C24 H24 O36 0.97(2) 2.50(2) 3.345(3) 146.7(18) 2_665
O36 H36 O34 0.913(10) 1.914(12) 2.821(2) 172(4) .

loop_
_geom_torsion_atom_site_label_1
_geom_torsion_atom_site_label_2
_geom_torsion_atom_site_label_3
_geom_torsion_atom_site_label_4
_geom_torsion
C2 C3 C4 C5 0.5(2)
C3 C2 N1 B12 -179.10(16)
C3 C2 N1 C5 0.0(2)
C3 C4 C5 C6 175.47(19)
C3 C4 C5 N1 -0.5(2)
C4 C5 C6 C7 -176.98(19)
C4 C5 C6 C15 0.4(3)
C4 C5 N1 B12 179.43(16)
C4 C5 N1 C2 0.4(2)
C5 C6 C7 C8 179.53(19)
C5 C6 C7 N11 -2.3(3)
C5 C6 C15 C16 -98.6(2)
C5 C6 C15 C28 108.18(19)
C5 C6 C15 O31 40.1(2)
C6 C5 N1 B12 2.9(3)
C6 C5 N1 C2 -176.16(16)
C6 C7 C8 C9 178.06(19)
C6 C7 N11 B12 4.6(3)
C6 C7 N11 C10 -177.77(17)
C6 C15 C16 C17 35.4(2)
C6 C15 C16 C21 -146.53(17)
C6 C15 C28 C23 146.58(17)
C6 C15 C28 C27 -9.1(2)
C6 C15 C28 O31 -107.12(17)
C6 C15 O31 C28 108.33(18)
C7 C6 C15 C16 78.9(2)
C7 C6 C15 C28 -74.3(2)
C7 C6 C15 O31 -142.40(16)
C7 C8 C9 C10 -0.3(2)
C8 C7 N11 B12 -176.80(16)
C8 C7 N11 C10 0.8(2)
C8 C9 C10 C30 -176.57(19)
C8 C9 C10 N11 0.8(2)
C9 C10 N11 B12 176.57(16)
C9 C10 N11 C7 -1.0(2)
C30 C10 N11 B12 -5.9(3)
C30 C10 N11 C7 176.55(17)
C29 C2 C3 C4 -178.95(18)
C29 C2 N1 B12 -0.4(3)
C29 C2 N1 C5 178.68(17)
C15 C6 C7 C8 2.0(3)
C15 C6 C7 N11 -179.76(16)
C15 C16 C17 C18 178.94(17)
C15 C16 C21 C20 179.31(16)
C15 C16 C21 C22 -2.5(3)
C16 C15 C28 C23 -5.3(2)
C16 C15 C28 C27 -160.93(16)
C16 C15 C28 O31 101.01(17)
C16 C15 O31 C28 -112.24(17)
C16 C17 C18 C19 0.9(3)
C16 C21 C22 C23 -2.0(3)
C16 C21 C22 C35 158.03(18)
C16 C21 C22 O34 -66.9(2)
C17 C16 C21 C20 -2.7(3)
C17 C16 C21 C22 175.57(16)
C17 C18 C19 C20 -0.8(3)
C18 C19 C20 C21 -1.1(3)
C19 C20 C21 C16 2.8(3)
C19 C20 C21 C22 -175.46(17)
C20 C21 C22 C23 176.20(17)
C20 C21 C22 C35 -23.8(2)
C20 C21 C22 O34 111.33(18)
C21 C16 C17 C18 0.9(3)
C21 C22 C23 C24 156.49(16)
C21 C22 C23 C28 2.7(2)
C21 C22 C23 O34 -100.52(17)
C21 C22 O34 C23 110.42(17)
C22 C23 C24 C25 -156.88(19)
C22 C23 C24 O33 134.33(18)
C22 C23 C28 C15 0.9(2)
C22 C23 C28 C27 156.26(17)
C22 C23 C28 O31 -66.9(2)
C23 C24 C25 C26 0.0(3)
C23 C24 C25 O33 -103.2(2)
C23 C24 O33 C25 113.5(2)
C23 C28 O31 C15 108.42(18)
C24 C23 C28 C15 -152.98(17)
C24 C23 C28 C27 2.4(3)
C24 C23 C28 O31 139.24(17)
C24 C23 O34 C22 109.46(18)
C24 C25 C26 C27 2.7(3)
C24 C25 C26 O32 -65.1(3)
C25 C26 C27 C28 -2.9(3)
C25 C26 C27 O32 -104.3(2)
C25 C26 O32 C27 110.4(2)
C26 C25 O33 C24 -111.4(2)
C26 C27 C28 C15 155.78(18)
C26 C27 C28 C23 0.3(3)
C26 C27 C28 O31 -139.21(18)
C27 C28 O31 C15 -111.20(17)
C28 C15 C16 C17 -171.83(16)
C28 C15 C16 C21 6.2(3)
C28 C23 C24 C25 -2.6(3)
C28 C23 C24 O33 -71.4(2)
C28 C23 O34 C22 -110.98(17)
C28 C27 O32 C26 -114.2(2)
C35 C22 C23 C24 -2.6(3)
C35 C22 C23 C28 -156.35(18)
C35 C22 C23 O34 100.41(19)
C35 C22 O34 C23 -113.24(18)
F14 B12 N1 C2 -61.9(2)
F14 B12 N1 C5 119.18(18)
F14 B12 N11 C7 -122.50(18)
F14 B12 N11 C10 60.4(2)
F13 B12 N1 C2 59.0(2)
F13 B12 N1 C5 -119.88(18)
F13 B12 N11 C7 116.19(18)
F13 B12 N11 C10 -60.9(2)
N1 B12 N11 C7 -2.9(2)
N1 B12 N11 C10 179.92(16)
N1 C2 C3 C4 -0.3(2)
N1 C5 C6 C7 -1.4(3)
N1 C5 C6 C15 175.99(16)
N11 B12 N1 C2 178.10(16)
N11 B12 N1 C5 -0.8(2)
N11 C7 C8 C9 -0.3(2)
O31 C15 C16 C17 -105.08(18)
O31 C15 C16 C21 73.0(2)
O31 C15 C28 C23 -106.30(18)
O31 C15 C28 C27 98.06(17)
O32 C26 C27 C28 101.3(2)
O32 C27 C28 C15 -135.83(17)
O32 C27 C28 C23 68.7(2)
O32 C27 C28 O31 -70.8(2)
O33 C24 C25 C26 103.2(2)
O33 C25 C26 C27 70.5(3)
O33 C25 C26 O32 2.7(3)
O34 C22 C23 C24 -102.99(18)
O34 C22 C23 C28 103.24(18)
O34 C23 C24 C25 135.80(19)
O34 C23 C24 O33 67.0(2)
O34 C23 C28 C15 69.0(2)
O34 C23 C28 C27 -135.67(17)
O34 C23 C28 O31 1.2(2)
